data_4515557
loop_
_publ_author_name
'Gusev, Dmitry G.'
'Spasyuk, Denis M.'

_publ_section_title
;
 Revised Mechanisms for Aldehyde Disproportionation and the Related
 Reactions of the Shvo Catalyst
;
_journal_issue 8
_journal_name_full 'ACS Catalysis'
_journal_page_first 6851
_journal_paper_doi 10.1021/acscatal.8b01153
_journal_volume 8
_journal_year 2018
_chemical_formula_moiety 'C31 H22 O3 Ru'
_chemical_formula_sum 'C31 H22 O3 Ru'
_chemical_formula_weight 543.55
_space_group_crystal_system monoclinic
_space_group_IT_number 14
_space_group_name_Hall '-P 2yn'
_space_group_name_H-M_alt 'P 1 21/n 1'
_atom_sites_solution_hydrogens mixed
_audit_creation_method SHELXL-2016/5
_cell_angle_alpha 90
_cell_angle_beta 100.47
_cell_angle_gamma 90
_cell_formula_units_Z 4
_cell_length_a 15.7952(2)
_cell_length_b 7.48570(10)
_cell_length_c 20.8655(3)
_cell_measurement_reflns_used 9811
_cell_measurement_temperature 100
_cell_measurement_theta_max 27.74
_cell_measurement_theta_min 2.77
_cell_volume 2426.02(6)
_computing_cell_refinement 'Bruker SAINT'
_computing_data_collection 'MxDC, (Fodje, 2012)'
_computing_data_reduction 'Bruker SAINT'
_computing_molecular_graphics 'ShelXle (Hubschle, 2011)'
_computing_publication_material 'LinXTL v.  5.5.2 (Spasyuk, 2009)'
_computing_structure_refinement 'SHELXL2013 (Sheldrick, 2013)'
_computing_structure_solution 'SHELXL2013 (Sheldrick, 2013)'
_diffrn_ambient_temperature 100
_diffrn_measured_fraction_theta_full 0.992
_diffrn_measured_fraction_theta_max 0.991
_diffrn_measurement_device_type 'MAR300 CCD'
_diffrn_measurement_method '\k and \w scans'
_diffrn_radiation_type synchrotron
_diffrn_radiation_wavelength 0.65255
_diffrn_reflns_av_R_equivalents 0.0597
_diffrn_reflns_av_unetI/netI 0.0378
_diffrn_reflns_Laue_measured_fraction_full 0.992
_diffrn_reflns_Laue_measured_fraction_max 0.991
_diffrn_reflns_limit_h_max 20
_diffrn_reflns_limit_h_min -20
_diffrn_reflns_limit_k_max 9
_diffrn_reflns_limit_k_min -9
_diffrn_reflns_limit_l_max 27
_diffrn_reflns_limit_l_min -27
_diffrn_reflns_number 35496
_diffrn_reflns_point_group_measured_fraction_full 0.992
_diffrn_reflns_point_group_measured_fraction_max 0.991
_diffrn_reflns_theta_full 23.050
_diffrn_reflns_theta_max 24.998
_diffrn_reflns_theta_min 1.637
_diffrn_source synchrotron
_exptl_absorpt_coefficient_mu 0.534
_exptl_absorpt_correction_T_max 0.0954
_exptl_absorpt_correction_T_min 0.0641
_exptl_absorpt_correction_type multi-scan
_exptl_absorpt_process_details 'Sadabs (Sheldrick, 1996)'
_exptl_crystal_colour Yellow
_exptl_crystal_density_diffrn 1.488
_exptl_crystal_density_method 'not measured'
_exptl_crystal_description block
_exptl_crystal_F_000 1104
_exptl_crystal_size_max 0.08
_exptl_crystal_size_mid 0.05
_exptl_crystal_size_min 0.05
_refine_diff_density_max 0.562
_refine_diff_density_min -0.671
_refine_diff_density_rms 0.088
_refine_ls_extinction_method none
_refine_ls_goodness_of_fit_ref 0.952
_refine_ls_hydrogen_treatment mixed
_refine_ls_matrix_type full
_refine_ls_number_parameters 324
_refine_ls_number_reflns 5486
_refine_ls_number_restraints 324
_refine_ls_restrained_S_all 0.925
_refine_ls_R_factor_all 0.0294
_refine_ls_R_factor_gt 0.0286
_refine_ls_shift/su_max 0.002
_refine_ls_shift/su_mean 0.000
_refine_ls_structure_factor_coef Fsqd
_refine_ls_weighting_details 'w=1/[\s^2^(Fo^2^)+(0.0578P)^2^+1.7820P] where P=(Fo^2^+2Fc^2^)/3'
_refine_ls_weighting_scheme calc
_refine_ls_wR_factor_gt 0.0817
_refine_ls_wR_factor_ref 0.0831
_reflns_Friedel_coverage 0.000
_reflns_number_gt 5231
_reflns_number_total 5486
_reflns_threshold_expression 'I > 2\s(I)'
_cod_data_source_file cs8b01153_si_002.cif
_cod_data_source_block 2
_cod_original_cell_volume 2425.99(6)
_cod_original_sg_symbol_H-M 'P 21/n'
_cod_database_code 4515557
_shelx_shelxl_version_number 2016/5
_shelx_space_group_comment
;
The symmetry employed for this shelxl refinement is uniquely defined
by the following loop, which should always be used as a source of
symmetry information in preference to the above space-group names.
They are only intended as comments.
;

loop_
_space_group_symop_operation_xyz
'x, y, z'
'-x+1/2, y+1/2, -z+1/2'
'-x, -y, -z'
'x-1/2, -y-1/2, z-1/2'

loop_
_atom_site_label
_atom_site_type_symbol
_atom_site_fract_x
_atom_site_fract_y
_atom_site_fract_z
_atom_site_U_iso_or_equiv
_atom_site_adp_type
_atom_site_occupancy
_atom_site_site_symmetry_order
_atom_site_calc_flag
_atom_site_refinement_flags_posn
_atom_site_refinement_flags_adp
Ru1 Ru 0.69150(2) 0.54760(2) 0.51710(2) 0.01130(7) Uani 1 1 d . .
O1 O 0.52884(8) 0.26505(17) 0.49429(6) 0.0154(2) Uani 1 1 d . .
O2 O 0.66888(11) 0.90166(18) 0.44698(7) 0.0325(3) Uani 1 1 d . .
O3 O 0.81086(9) 0.69525(19) 0.63476(6) 0.0264(3) Uani 1 1 d . .
C2 C 0.68402(10) 0.2506(2) 0.53360(7) 0.0116(3) Uani 1 1 d . .
C17 C 0.87128(12) 0.0666(2) 0.54827(8) 0.0165(3) Uani 1 1 d . .
H17 H 0.827879 -0.022836 0.541828 0.020 Uiso 1 1 calc R U
C30 C 0.67853(12) 0.7703(2) 0.47526(8) 0.0206(3) Uani 1 1 d . .
C5 C 0.63638(10) 0.37512(19) 0.43085(7) 0.0112(3) Uani 1 1 d . .
C16 C 0.95591(12) 0.0197(2) 0.57334(9) 0.0198(3) Uani 1 1 d . .
H16 H 0.970275 -0.101469 0.583596 0.024 Uiso 1 1 calc R U
C7 C 0.61470(11) 0.0317(2) 0.59677(8) 0.0152(3) Uani 1 1 d . .
H7 H 0.574893 0.006040 0.557966 0.018 Uiso 1 1 calc R U
C31 C 0.76587(11) 0.6415(2) 0.59002(8) 0.0173(3) Uani 1 1 d . .
C3 C 0.75895(10) 0.2884(2) 0.50412(7) 0.0122(3) Uani 1 1 d . .
C15 C 1.01958(11) 0.1501(3) 0.58343(8) 0.0202(3) Uani 1 1 d . .
H15 H 1.077442 0.118382 0.600771 0.024 Uiso 1 1 calc R U
C12 C 0.84947(10) 0.2439(2) 0.53247(7) 0.0125(3) Uani 1 1 d . .
C1 C 0.61017(10) 0.2978(2) 0.48622(7) 0.0122(3) Uani 1 1 d . .
C4 C 0.72963(10) 0.3630(2) 0.44109(7) 0.0120(3) Uani 1 1 d . .
C25 C 0.58137(10) 0.3147(2) 0.31433(7) 0.0152(3) Uani 1 1 d . .
H25 H 0.623692 0.223626 0.316672 0.018 Uiso 1 1 calc R U
C6 C 0.68021(10) 0.1558(2) 0.59537(7) 0.0123(3) Uani 1 1 d . .
C18 C 0.78042(10) 0.3945(2) 0.38918(7) 0.0133(3) Uani 1 1 d . .
C24 C 0.57690(10) 0.4180(2) 0.36937(7) 0.0118(3) Uani 1 1 d . .
C10 C 0.73208(11) 0.1006(2) 0.71001(8) 0.0179(3) Uani 1 1 d . .
H10 H 0.772913 0.122487 0.748605 0.021 Uiso 1 1 calc R U
C8 C 0.60712(13) -0.0547(2) 0.65440(9) 0.0192(4) Uani 1 1 d . .
H8 H 0.562228 -0.138978 0.654791 0.023 Uiso 1 1 calc R U
C11 C 0.73970(10) 0.1874(2) 0.65246(7) 0.0152(3) Uani 1 1 d . .
H11 H 0.785688 0.268876 0.651950 0.018 Uiso 1 1 calc R U
C26 C 0.52455(11) 0.3440(2) 0.25623(8) 0.0180(3) Uani 1 1 d . .
H26 H 0.528331 0.273415 0.219018 0.022 Uiso 1 1 calc R U
C19 C 0.83624(11) 0.2620(2) 0.37509(8) 0.0178(3) Uani 1 1 d . .
H19 H 0.845674 0.158531 0.401811 0.021 Uiso 1 1 calc R U
C13 C 0.91368(11) 0.3734(2) 0.54249(8) 0.0171(3) Uani 1 1 d . .
H13 H 0.899665 0.494529 0.531789 0.020 Uiso 1 1 calc R U
C23 C 0.76796(12) 0.5459(2) 0.34955(9) 0.0176(3) Uani 1 1 d . .
H23 H 0.730658 0.638149 0.358830 0.021 Uiso 1 1 calc R U
C9 C 0.66470(12) -0.0185(2) 0.71118(8) 0.0189(3) Uani 1 1 d . .
H9 H 0.658289 -0.074748 0.750834 0.023 Uiso 1 1 calc R U
C27 C 0.46219(12) 0.4763(2) 0.25243(8) 0.0188(3) Uani 1 1 d . .
H27 H 0.423297 0.496466 0.212693 0.023 Uiso 1 1 calc R U
C29 C 0.51396(12) 0.5501(2) 0.36525(8) 0.0168(3) Uani 1 1 d . .
H29 H 0.509945 0.620750 0.402400 0.020 Uiso 1 1 calc R U
C22 C 0.80963(13) 0.5631(2) 0.29659(9) 0.0217(4) Uani 1 1 d . .
H22 H 0.800166 0.666170 0.269653 0.026 Uiso 1 1 calc R U
C14 C 0.99844(11) 0.3265(2) 0.56813(8) 0.0203(3) Uani 1 1 d . .
H14 H 1.041876 0.415771 0.575146 0.024 Uiso 1 1 calc R U
C21 C 0.86504(12) 0.4300(3) 0.28302(9) 0.0224(4) Uani 1 1 d . .
H21 H 0.893727 0.442070 0.246989 0.027 Uiso 1 1 calc R U
C28 C 0.45701(12) 0.5789(3) 0.30709(9) 0.0208(3) Uani 1 1 d . .
H28 H 0.414324 0.669317 0.304682 0.025 Uiso 1 1 calc R U
C20 C 0.87831(12) 0.2794(3) 0.32235(8) 0.0220(3) Uani 1 1 d . .
H20 H 0.916166 0.188010 0.313244 0.026 Uiso 1 1 calc R U
H1O H 0.4971(19) 0.320(4) 0.4705(14) 0.037(7) Uiso 1 1 d . .
H1R H 0.624(2) 0.607(4) 0.5576(14) 0.049(8) Uiso 1 1 d . .

loop_
_atom_site_aniso_label
_atom_site_aniso_U_11
_atom_site_aniso_U_22
_atom_site_aniso_U_33
_atom_site_aniso_U_23
_atom_site_aniso_U_13
_atom_site_aniso_U_12
Ru1 0.01275(10) 0.01020(9) 0.01029(9) -0.00112(4) 0.00032(6) 0.00057(4)
O1 0.0103(5) 0.0220(6) 0.0137(5) 0.0008(4) 0.0018(4) -0.0001(4)
O2 0.0560(10) 0.0144(6) 0.0235(7) 0.0018(5) -0.0024(6) 0.0014(6)
O3 0.0311(7) 0.0264(7) 0.0182(6) -0.0041(5) -0.0048(5) -0.0062(5)
C2 0.0126(7) 0.0115(7) 0.0106(6) -0.0027(5) 0.0021(5) -0.0001(5)
C17 0.0162(8) 0.0171(8) 0.0154(7) 0.0004(6) 0.0011(6) 0.0012(6)
C30 0.0294(9) 0.0154(7) 0.0149(7) -0.0038(6) -0.0016(6) 0.0002(6)
C5 0.0122(7) 0.0111(7) 0.0105(6) -0.0017(5) 0.0026(5) 0.0003(5)
C16 0.0202(9) 0.0203(8) 0.0180(8) 0.0024(6) 0.0011(6) 0.0076(6)
C7 0.0164(8) 0.0149(7) 0.0142(7) -0.0010(5) 0.0021(6) -0.0016(6)
C31 0.0213(8) 0.0145(7) 0.0161(7) 0.0009(6) 0.0030(6) 0.0007(6)
C3 0.0147(7) 0.0097(6) 0.0124(6) -0.0004(5) 0.0032(5) -0.0003(5)
C15 0.0135(7) 0.0312(9) 0.0149(7) -0.0006(6) 0.0001(6) 0.0055(6)
C12 0.0124(7) 0.0163(7) 0.0092(6) 0.0010(5) 0.0027(5) 0.0018(6)
C1 0.0135(7) 0.0112(6) 0.0119(6) -0.0028(5) 0.0026(5) -0.0005(5)
C4 0.0130(7) 0.0108(6) 0.0119(7) -0.0008(5) 0.0015(5) 0.0004(5)
C25 0.0152(7) 0.0175(7) 0.0135(7) -0.0013(6) 0.0042(5) 0.0017(6)
C6 0.0146(7) 0.0122(6) 0.0104(6) -0.0006(5) 0.0032(5) 0.0018(5)
C18 0.0122(7) 0.0164(7) 0.0111(6) 0.0011(6) 0.0015(5) -0.0011(6)
C24 0.0111(7) 0.0141(6) 0.0104(7) 0.0005(5) 0.0022(5) -0.0014(5)
C10 0.0191(8) 0.0212(8) 0.0126(7) 0.0016(6) 0.0005(6) 0.0027(6)
C8 0.0221(9) 0.0170(8) 0.0197(8) 0.0016(6) 0.0070(7) -0.0036(6)
C11 0.0145(7) 0.0166(7) 0.0141(7) 0.0003(6) 0.0015(5) -0.0014(6)
C26 0.0185(8) 0.0250(8) 0.0108(7) -0.0025(6) 0.0032(6) -0.0017(6)
C19 0.0206(8) 0.0183(8) 0.0150(7) 0.0030(6) 0.0045(6) 0.0030(6)
C13 0.0150(8) 0.0188(8) 0.0173(7) 0.0019(6) 0.0029(6) -0.0002(6)
C23 0.0169(8) 0.0172(8) 0.0195(8) 0.0045(6) 0.0052(7) 0.0019(5)
C9 0.0250(9) 0.0177(8) 0.0148(8) 0.0051(6) 0.0059(6) 0.0027(7)
C27 0.0156(8) 0.0272(9) 0.0125(7) 0.0035(6) -0.0003(6) -0.0010(6)
C29 0.0180(8) 0.0194(8) 0.0127(7) -0.0025(5) 0.0018(6) 0.0046(6)
C22 0.0210(9) 0.0245(9) 0.0206(9) 0.0097(6) 0.0065(7) 0.0005(6)
C14 0.0146(8) 0.0269(9) 0.0192(8) -0.0008(7) 0.0025(6) -0.0029(6)
C21 0.0196(9) 0.0316(9) 0.0181(8) 0.0043(7) 0.0091(7) -0.0003(7)
C28 0.0171(8) 0.0254(8) 0.0187(8) 0.0009(7) 0.0004(6) 0.0072(7)
C20 0.0217(8) 0.0273(9) 0.0188(8) 0.0013(7) 0.0086(6) 0.0061(7)

loop_
_atom_type_symbol
_atom_type_description
_atom_type_scat_dispersion_real
_atom_type_scat_dispersion_imag
_atom_type_scat_source
C C 0.0020 0.0010 'International Tables Vol C Tables 4.2.6.8 and 6.1.1.4'
H H 0.0000 0.0000 'International Tables Vol C Tables 4.2.6.8 and 6.1.1.4'
O O 0.0090 0.0050 'International Tables Vol C Tables 4.2.6.8 and 6.1.1.4'
Ru Ru -1.5740 0.7200 'International Tables Vol C Tables 4.2.6.8 and 6.1.1.4'

loop_
_geom_angle_atom_site_label_1
_geom_angle_atom_site_label_2
_geom_angle_atom_site_label_3
_geom_angle
C30 Ru1 C31 92.51(7)
C30 Ru1 C3 136.33(7)
C31 Ru1 C3 100.34(6)
C30 Ru1 C2 160.48(6)
C31 Ru1 C2 106.68(6)
C3 Ru1 C2 37.71(5)
C30 Ru1 C5 98.26(6)
C31 Ru1 C5 162.22(6)
C3 Ru1 C5 62.22(5)
C2 Ru1 C5 62.27(5)
C30 Ru1 C4 103.68(6)
C31 Ru1 C4 125.98(6)
C3 Ru1 C4 36.80(5)
C2 Ru1 C4 62.22(5)
C5 Ru1 C4 37.46(5)
C30 Ru1 C1 125.85(6)
C31 Ru1 C1 140.10(6)
C3 Ru1 C1 61.13(5)
C2 Ru1 C1 36.61(5)
C5 Ru1 C1 36.34(5)
C4 Ru1 C1 60.85(5)
C30 Ru1 H1R 88.4(12)
C31 Ru1 H1R 80.9(11)
C3 Ru1 H1R 134.6(12)
C2 Ru1 H1R 97.9(12)
C5 Ru1 H1R 113.4(12)
C4 Ru1 H1R 149.0(12)
C1 Ru1 H1R 88.8(12)
C1 O1 H1O 111(2)
C1 C2 C3 106.46(13)
C1 C2 C6 124.23(14)
C3 C2 C6 128.65(13)
C1 C2 Ru1 73.13(9)
C3 C2 Ru1 71.05(8)
C6 C2 Ru1 128.04(10)
C16 C17 C12 120.56(16)
C16 C17 H17 119.7
C12 C17 H17 119.7
O2 C30 Ru1 176.60(15)
C1 C5 C4 107.04(13)
C1 C5 C24 124.09(14)
C4 C5 C24 127.42(13)
C1 C5 Ru1 73.25(8)
C4 C5 Ru1 71.61(8)
C24 C5 Ru1 131.19(11)
C17 C16 C15 120.00(16)
C17 C16 H16 120.0
C15 C16 H16 120.0
C8 C7 C6 120.60(16)
C8 C7 H7 119.7
C6 C7 H7 119.7
O3 C31 Ru1 178.68(15)
C4 C3 C2 108.23(13)
C4 C3 C12 125.72(13)
C2 C3 C12 125.89(13)
C4 C3 Ru1 72.08(8)
C2 C3 Ru1 71.24(8)
C12 C3 Ru1 126.05(10)
C14 C15 C16 119.82(15)
C14 C15 H15 120.1
C16 C15 H15 120.1
C13 C12 C17 119.05(15)
C13 C12 C3 121.79(14)
C17 C12 C3 119.14(14)
O1 C1 C5 126.96(14)
O1 C1 C2 123.04(14)
C5 C1 C2 109.97(13)
O1 C1 Ru1 127.65(10)
C5 C1 Ru1 70.41(8)
C2 C1 Ru1 70.26(8)
C3 C4 C5 108.09(13)
C3 C4 C18 127.52(14)
C5 C4 C18 123.57(13)
C3 C4 Ru1 71.13(8)
C5 C4 Ru1 70.94(8)
C18 C4 Ru1 131.62(11)
C26 C25 C24 120.61(15)
C26 C25 H25 119.7
C24 C25 H25 119.7
C7 C6 C11 118.80(14)
C7 C6 C2 118.99(14)
C11 C6 C2 122.21(14)
C19 C18 C23 118.66(15)
C19 C18 C4 119.31(14)
C23 C18 C4 121.74(15)
C29 C24 C25 118.95(15)
C29 C24 C5 122.71(14)
C25 C24 C5 118.24(14)
C11 C10 C9 120.08(15)
C11 C10 H10 120.0
C9 C10 H10 120.0
C9 C8 C7 120.22(16)
C9 C8 H8 119.9
C7 C8 H8 119.9
C10 C11 C6 120.47(15)
C10 C11 H11 119.8
C6 C11 H11 119.8
C25 C26 C27 120.11(15)
C25 C26 H26 119.9
C27 C26 H26 119.9
C20 C19 C18 120.79(15)
C20 C19 H19 119.6
C18 C19 H19 119.6
C12 C13 C14 120.33(16)
C12 C13 H13 119.8
C14 C13 H13 119.8
C22 C23 C18 120.63(16)
C22 C23 H23 119.7
C18 C23 H23 119.7
C8 C9 C10 119.77(15)
C8 C9 H9 120.1
C10 C9 H9 120.1
C26 C27 C28 119.62(16)
C26 C27 H27 120.2
C28 C27 H27 120.2
C28 C29 C24 120.36(15)
C28 C29 H29 119.8
C24 C29 H29 119.8
C21 C22 C23 120.15(16)
C21 C22 H22 119.9
C23 C22 H22 119.9
C15 C14 C13 120.24(16)
C15 C14 H14 119.9
C13 C14 H14 119.9
C20 C21 C22 119.69(16)
C20 C21 H21 120.2
C22 C21 H21 120.2
C29 C28 C27 120.35(16)
C29 C28 H28 119.8
C27 C28 H28 119.8
C21 C20 C19 120.07(16)
C21 C20 H20 120.0
C19 C20 H20 120.0

loop_
_geom_bond_atom_site_label_1
_geom_bond_atom_site_label_2
_geom_bond_distance
Ru1 C30 1.8756(17)
Ru1 C31 1.8812(17)
Ru1 C3 2.2534(15)
Ru1 C2 2.2561(15)
Ru1 C5 2.2569(14)
Ru1 C4 2.2659(15)
Ru1 C1 2.2939(15)
Ru1 H1R 1.54(3)
O1 C1 1.3480(19)
O1 H1O 0.76(3)
O2 C30 1.143(2)
O3 C31 1.139(2)
C2 C1 1.429(2)
C2 C3 1.457(2)
C2 C6 1.482(2)
C17 C16 1.389(2)
C17 C12 1.395(2)
C17 H17 0.9500
C5 C1 1.420(2)
C5 C4 1.452(2)
C5 C24 1.481(2)
C16 C15 1.390(3)
C16 H16 0.9500
C7 C8 1.390(2)
C7 C6 1.395(2)
C7 H7 0.9500
C3 C4 1.427(2)
C3 C12 1.483(2)
C15 C14 1.385(3)
C15 H15 0.9500
C12 C13 1.391(2)
C4 C18 1.479(2)
C25 C26 1.388(2)
C25 C24 1.397(2)
C25 H25 0.9500
C6 C11 1.397(2)
C18 C19 1.393(2)
C18 C23 1.396(2)
C24 C29 1.393(2)
C10 C11 1.390(2)
C10 C9 1.392(3)
C10 H10 0.9500
C8 C9 1.383(3)
C8 H8 0.9500
C11 H11 0.9500
C26 C27 1.389(3)
C26 H26 0.9500
C19 C20 1.391(2)
C19 H19 0.9500
C13 C14 1.393(2)
C13 H13 0.9500
C23 C22 1.391(2)
C23 H23 0.9500
C9 H9 0.9500
C27 C28 1.390(3)
C27 H27 0.9500
C29 C28 1.390(2)
C29 H29 0.9500
C22 C21 1.389(3)
C22 H22 0.9500
C14 H14 0.9500
C21 C20 1.388(3)
C21 H21 0.9500
C28 H28 0.9500
C20 H20 0.9500

loop_
_geom_torsion_atom_site_label_1
_geom_torsion_atom_site_label_2
_geom_torsion_atom_site_label_3
_geom_torsion_atom_site_label_4
_geom_torsion
C12 C17 C16 C15 0.6(3)
C1 C2 C3 C4 2.08(16)
C6 C2 C3 C4 172.97(14)
Ru1 C2 C3 C4 -63.00(10)
C1 C2 C3 C12 -173.49(14)
C6 C2 C3 C12 -2.6(2)
Ru1 C2 C3 C12 121.43(15)
C1 C2 C3 Ru1 65.08(10)
C6 C2 C3 Ru1 -124.03(15)
C17 C16 C15 C14 -0.3(3)
C16 C17 C12 C13 -0.3(2)
C16 C17 C12 C3 178.34(15)
C4 C3 C12 C13 60.8(2)
C2 C3 C12 C13 -124.37(17)
Ru1 C3 C12 C13 -32.3(2)
C4 C3 C12 C17 -117.81(18)
C2 C3 C12 C17 57.0(2)
Ru1 C3 C12 C17 149.06(12)
C4 C5 C1 O1 -172.98(14)
C24 C5 C1 O1 -5.9(2)
Ru1 C5 C1 O1 122.93(15)
C4 C5 C1 C2 4.81(17)
C24 C5 C1 C2 171.91(14)
Ru1 C5 C1 C2 -59.29(11)
C4 C5 C1 Ru1 64.09(10)
C24 C5 C1 Ru1 -128.81(15)
C3 C2 C1 O1 173.59(13)
C6 C2 C1 O1 2.2(2)
Ru1 C2 C1 O1 -122.73(14)
C3 C2 C1 C5 -4.30(17)
C6 C2 C1 C5 -175.70(13)
Ru1 C2 C1 C5 59.38(11)
C3 C2 C1 Ru1 -63.67(10)
C6 C2 C1 Ru1 124.93(14)
C2 C3 C4 C5 0.81(17)
C12 C3 C4 C5 176.39(14)
Ru1 C3 C4 C5 -61.65(10)
C2 C3 C4 C18 -169.04(14)
C12 C3 C4 C18 6.5(3)
Ru1 C3 C4 C18 128.50(16)
C2 C3 C4 Ru1 62.46(10)
C12 C3 C4 Ru1 -121.95(15)
C1 C5 C4 C3 -3.41(17)
C24 C5 C4 C3 -169.95(14)
Ru1 C5 C4 C3 61.77(10)
C1 C5 C4 C18 166.93(14)
C24 C5 C4 C18 0.4(2)
Ru1 C5 C4 C18 -127.88(15)
C1 C5 C4 Ru1 -65.19(10)
C24 C5 C4 Ru1 128.27(16)
C8 C7 C6 C11 2.0(2)
C8 C7 C6 C2 -177.53(15)
C1 C2 C6 C7 32.6(2)
C3 C2 C6 C7 -136.79(16)
Ru1 C2 C6 C7 127.61(14)
C1 C2 C6 C11 -146.89(16)
C3 C2 C6 C11 43.7(2)
Ru1 C2 C6 C11 -51.9(2)
C3 C4 C18 C19 44.4(2)
C5 C4 C18 C19 -124.00(17)
Ru1 C4 C18 C19 142.25(14)
C3 C4 C18 C23 -141.93(17)
C5 C4 C18 C23 49.7(2)
Ru1 C4 C18 C23 -44.1(2)
C26 C25 C24 C29 0.6(2)
C26 C25 C24 C5 177.09(15)
C1 C5 C24 C29 66.9(2)
C4 C5 C24 C29 -128.73(18)
Ru1 C5 C24 C29 -30.6(2)
C1 C5 C24 C25 -109.53(17)
C4 C5 C24 C25 54.9(2)
Ru1 C5 C24 C25 153.02(12)
C6 C7 C8 C9 0.0(3)
C9 C10 C11 C6 -0.2(3)
C7 C6 C11 C10 -1.9(2)
C2 C6 C11 C10 177.63(15)
C24 C25 C26 C27 -0.3(3)
C23 C18 C19 C20 -0.4(3)
C4 C18 C19 C20 173.42(15)
C17 C12 C13 C14 -0.2(2)
C3 C12 C13 C14 -178.82(15)
C19 C18 C23 C22 0.8(3)
C4 C18 C23 C22 -172.94(16)
C7 C8 C9 C10 -2.1(3)
C11 C10 C9 C8 2.2(3)
C25 C26 C27 C28 0.0(3)
C25 C24 C29 C28 -0.4(3)
C5 C24 C29 C28 -176.80(16)
C18 C23 C22 C21 -0.7(3)
C16 C15 C14 C13 -0.2(3)
C12 C13 C14 C15 0.5(3)
C23 C22 C21 C20 0.3(3)
C24 C29 C28 C27 0.1(3)
C26 C27 C28 C29 0.2(3)
C22 C21 C20 C19 0.0(3)
C18 C19 C20 C21 0.1(3)
